data_7114019
loop_
_publ_author_name
'Aoyagi, Masaru'
'Tashiro, Shohei'
'Tominaga, Masahide'
'Biradha, Kumar'
'Fujita, Makoto'

_publ_section_title
;
 Spectroscopic and crystallographic studies on the stability of
 self-assembled coordination nanotubesElectronic supplementary information
 (ESI) available: Crystallography section; Figs. S1???9: 1H, 13C, H???H
 and C???H COSY NMR spectra for 2b??314+(isomer A) and 2a??420+. See
 http://www.rsc.org/suppdata/cc/b2/b205194j/
;
_journal_issue 18
_journal_name_full 'Chemical Communications'
_journal_page_first 2036
_journal_paper_doi 10.1039/b205194j
_journal_year 2002
_chemical_formula_sum 'C138 H218 N60 O88 Pd10'
_chemical_formula_weight 5189.72
_chemical_name_systematic
; 
? 
;
_space_group_IT_number 2
_symmetry_cell_setting triclinic
_symmetry_space_group_name_Hall '-P 1'
_symmetry_space_group_name_H-M 'P -1'
_atom_sites_solution_hydrogens geom
_atom_sites_solution_primary direct
_atom_sites_solution_secondary difmap
_audit_creation_method SHELXL-97
_cell_angle_alpha 66.452(2)
_cell_angle_beta 86.410(2)
_cell_angle_gamma 61.910(2)
_cell_formula_units_Z 1
_cell_length_a 18.477(2)
_cell_length_b 18.905(2)
_cell_length_c 20.012(3)
_cell_measurement_temperature 173(2)
_cell_volume 5584.9(12)
_computing_cell_refinement SAINT
_computing_data_collection SMART
_computing_data_reduction SAINT
_computing_structure_refinement 'SHELXL-97 (Sheldrick, 1997)'
_computing_structure_solution 'SHELXS-97 (Sheldrick, 1990)'
_diffrn_ambient_temperature 173(2)
_diffrn_measured_fraction_theta_full 0.988
_diffrn_measured_fraction_theta_max 0.988
_diffrn_measurement_device_type CCD
_diffrn_measurement_method Hemisphere
_diffrn_radiation_monochromator graphite
_diffrn_radiation_source 'fine-focus sealed tube'
_diffrn_radiation_type MoK\a
_diffrn_radiation_wavelength 0.71073
_diffrn_reflns_av_R_equivalents 0.0710
_diffrn_reflns_av_sigmaI/netI 0.1112
_diffrn_reflns_limit_h_max 21
_diffrn_reflns_limit_h_min -18
_diffrn_reflns_limit_k_max 21
_diffrn_reflns_limit_k_min -22
_diffrn_reflns_limit_l_max 23
_diffrn_reflns_limit_l_min -23
_diffrn_reflns_number 29877
_diffrn_reflns_theta_full 25.00
_diffrn_reflns_theta_max 25.00
_diffrn_reflns_theta_min 1.26
_exptl_absorpt_coefficient_mu 0.884
_exptl_absorpt_correction_T_max 0.9168
_exptl_absorpt_correction_T_min 0.8431
_exptl_absorpt_correction_type empirical
_exptl_crystal_colour white
_exptl_crystal_density_diffrn 1.543
_exptl_crystal_density_method 'not measured'
_exptl_crystal_description Needle
_exptl_crystal_F_000 2630
_exptl_crystal_size_max 0.20
_exptl_crystal_size_mid 0.10
_exptl_crystal_size_min 0.10
_refine_diff_density_max 2.131
_refine_diff_density_min -2.717
_refine_diff_density_rms 0.204
_refine_ls_extinction_method none
_refine_ls_goodness_of_fit_ref 1.027
_refine_ls_hydrogen_treatment mixed
_refine_ls_matrix_type full
_refine_ls_number_parameters 1409
_refine_ls_number_reflns 19432
_refine_ls_number_restraints 121
_refine_ls_restrained_S_all 1.024
_refine_ls_R_factor_all 0.1551
_refine_ls_R_factor_gt 0.1014
_refine_ls_shift/su_max 0.054
_refine_ls_shift/su_mean 0.002
_refine_ls_structure_factor_coef Fsqd
_refine_ls_weighting_details 'calc w=1/[\s^2^(Fo^2^)+(0.1237P)^2^+77.9117P] where P=(Fo^2^+2Fc^2^)/3'
_refine_ls_weighting_scheme calc
_refine_ls_wR_factor_gt 0.2467
_refine_ls_wR_factor_ref 0.2704
_reflns_number_gt 12250
_reflns_number_total 19432
_reflns_threshold_expression >2sigma(I)
_cod_data_source_file b205194j.txt
_cod_data_source_block nk195a
_cod_depositor_comments
;
The following automatic conversions were performed:

'_symmetry_cell_setting' value 'Triclinic' changed to 'triclinic'
according to
/usr/data/users/saulius/automatic-downloads/retrospective/RSC/lib/dictionaries/cif_core.dic
dictionary named 'cif_core.dic' version 2.4.2 from 2011-04-26.

Automatic conversion script
Id: cif_fix_values 2281 2013-09-26 08:29:07Z andrius 
;
_cod_original_cell_volume 5584.8(12)
_cod_original_sg_symbol_H-M P-1
_cod_database_code 7114019

loop_
_symmetry_equiv_pos_as_xyz
'x, y, z'
'-x, -y, -z'

loop_
_atom_site_label
_atom_site_type_symbol
_atom_site_fract_x
_atom_site_fract_y
_atom_site_fract_z
_atom_site_U_iso_or_equiv
_atom_site_adp_type
_atom_site_occupancy
_atom_site_symmetry_multiplicity
_atom_site_calc_flag
_atom_site_refinement_flags
Pd1 Pd 0.76524(6) -1.02649(6) 0.97267(5) 0.0247(2) Uani 1 1 d .
Pd2 Pd 0.31398(5) -0.78700(6) 0.59719(5) 0.0200(2) Uani 1 1 d .
Pd3 Pd 0.85232(6) -0.82543(6) 0.57979(5) 0.0211(2) Uani 1 1 d .
Pd4 Pd 0.59011(6) -0.41906(6) 0.80115(5) 0.0270(3) Uani 1 1 d .
Pd5 Pd 0.94594(6) -0.63315(7) 0.20522(5) 0.0314(3) Uani 1 1 d .
N11A N 0.6446(6) -0.9568(6) 0.9252(5) 0.024(2) Uani 1 1 d .
C11A C 0.6217(7) -0.9235(7) 0.8509(6) 0.021(2) Uiso 1 1 d U
H11A H 0.6633 -0.9319 0.8200 0.026 Uiso 1 1 calc R
C12A C 0.5368(8) -0.8766(8) 0.8193(6) 0.025(3) Uani 1 1 d U
C13A C 0.4761(8) -0.8664(9) 0.8658(6) 0.032(3) Uani 1 1 d U
H13A H 0.4189 -0.8373 0.8467 0.038 Uiso 1 1 calc R
C14A C 0.5028(8) -0.9008(9) 0.9418(6) 0.033(3) Uani 1 1 d U
H14A H 0.4633 -0.8937 0.9746 0.040 Uiso 1 1 calc R
C15A C 0.5856(8) -0.9445(8) 0.9683(7) 0.030(3) Uani 1 1 d U
H15A H 0.6021 -0.9672 1.0198 0.036 Uiso 1 1 calc R
N21A N 0.4221(5) -0.8010(6) 0.6357(5) 0.021(2) Uani 1 1 d .
C21A C 0.4428(7) -0.8329(8) 0.7099(6) 0.028(3) Uani 1 1 d U
H21A H 0.4086 -0.8498 0.7426 0.034 Uiso 1 1 calc R
C22A C 0.5169(8) -0.8409(8) 0.7381(6) 0.024(2) Uani 1 1 d U
C23A C 0.5644(8) -0.8154(8) 0.6885(6) 0.026(2) Uani 1 1 d U
H23A H 0.6128 -0.8186 0.7061 0.031 Uiso 1 1 calc R
C24A C 0.5429(8) -0.7851(8) 0.6131(6) 0.025(2) Uani 1 1 d U
C25A C 0.4711(7) -0.7795(8) 0.5894(6) 0.022(2) Uani 1 1 d U
H25A H 0.4558 -0.7595 0.5381 0.027 Uiso 1 1 calc R
N31A N 0.7337(5) -0.7821(6) 0.5428(5) 0.0165(19) Uani 1 1 d .
C31A C 0.6800(7) -0.7969(7) 0.5862(6) 0.020(2) Uiso 1 1 d U
H31A H 0.6994 -0.8322 0.6375 0.024 Uiso 1 1 calc R
C32A C 0.5984(7) -0.7641(7) 0.5611(6) 0.021(2) Uani 1 1 d U
C33A C 0.5709(7) -0.7129(7) 0.4854(6) 0.022(2) Uani 1 1 d U
H33A H 0.5145 -0.6886 0.4661 0.027 Uiso 1 1 calc R
C34A C 0.6251(7) -0.6970(8) 0.4377(6) 0.024(2) Uani 1 1 d U
C35A C 0.7065(8) -0.7344(8) 0.4709(6) 0.027(3) Uani 1 1 d U
H35A H 0.7451 -0.7250 0.4399 0.032 Uiso 1 1 calc R
N41A N 0.5128(6) -0.5952(6) 0.2477(5) 0.022(2) Uani 1 1 d .
C41A C 0.5329(8) -0.6333(8) 0.3196(6) 0.027(3) Uani 1 1 d U
H41A H 0.4972 -0.6524 0.3481 0.033 Uiso 1 1 calc R
C42A C 0.6014(7) -0.6474(8) 0.3564(6) 0.024(2) Uani 1 1 d U
C43A C 0.6501(7) -0.6161(7) 0.3129(6) 0.023(2) Uani 1 1 d U
H43A H 0.6971 -0.6218 0.3361 0.027 Uiso 1 1 calc R
C44A C 0.6328(8) -0.5770(8) 0.2368(6) 0.026(2) Uani 1 1 d U
C45A C 0.5600(7) -0.5661(7) 0.2064(6) 0.024(3) Uani 1 1 d U
H45A H 0.5440 -0.5368 0.1544 0.029 Uiso 1 1 calc R
N51A N 0.8236(7) -0.5699(7) 0.1709(5) 0.033(3) Uani 1 1 d .
C51A C 0.7696(7) -0.5927(8) 0.2111(6) 0.022(2) Uani 1 1 d U
H51A H 0.7915 -0.6435 0.2569 0.027 Uiso 1 1 calc R
C52A C 0.6855(7) -0.5463(7) 0.1891(6) 0.018(2) Uiso 1 1 d U
C53A C 0.6519(8) -0.4709(9) 0.1208(6) 0.030(3) Uani 1 1 d U
H53A H 0.5937 -0.4374 0.1042 0.036 Uiso 1 1 calc R
C54A C 0.7066(9) -0.4465(9) 0.0779(6) 0.033(3) Uani 1 1 d U
H54A H 0.6862 -0.3973 0.0311 0.039 Uiso 1 1 calc R
C55A C 0.7898(9) -0.4948(8) 0.1049(7) 0.031(3) Uani 1 1 d U
H55A H 0.8260 -0.4760 0.0771 0.037 Uiso 1 1 calc R
N11B N 0.7572(6) -0.9218(7) 0.9848(5) 0.028(2) Uani 1 1 d .
C11B C 0.7433(7) -0.8493(8) 0.9262(6) 0.026(3) Uani 1 1 d U
H11B H 0.7356 -0.8476 0.8789 0.031 Uiso 1 1 calc R
C12B C 0.7392(7) -0.7752(8) 0.9293(6) 0.025(2) Uani 1 1 d U
C13B C 0.7543(9) -0.7803(8) 0.9991(6) 0.036(3) Uani 1 1 d U
H13B H 0.7540 -0.7323 1.0042 0.044 Uiso 1 1 calc R
C14B C 0.7698(12) -0.8571(10) 1.0612(7) 0.055(5) Uani 1 1 d U
H14B H 0.7820 -0.8632 1.1092 0.066 Uiso 1 1 calc R
C15B C 0.7672(11) -0.9234(9) 1.0514(7) 0.051(4) Uani 1 1 d U
H15B H 0.7728 -0.9733 1.0939 0.061 Uiso 1 1 calc R
N21B N 0.6586(6) -0.5383(7) 0.8000(5) 0.025(2) Uani 1 1 d .
C21B C 0.6755(7) -0.6131(8) 0.8597(6) 0.024(2) Uani 1 1 d U
H21B H 0.6529 -0.6083 0.9026 0.028 Uiso 1 1 calc R
C22B C 0.7240(7) -0.6971(8) 0.8622(6) 0.023(2) Uani 1 1 d U
C23B C 0.7551(7) -0.7034(8) 0.7987(6) 0.024(2) Uani 1 1 d U
H23B H 0.7885 -0.7600 0.7988 0.029 Uiso 1 1 calc R
C24B C 0.7381(8) -0.6279(7) 0.7347(6) 0.024(2) Uani 1 1 d U
C25B C 0.6897(8) -0.5448(7) 0.7372(6) 0.023(3) Uani 1 1 d U
H25B H 0.6784 -0.4925 0.6947 0.028 Uiso 1 1 calc R
N31B N 0.8139(7) -0.7124(6) 0.5913(5) 0.027(2) Uani 1 1 d .
C31B C 0.7883(8) -0.7055(7) 0.6553(6) 0.024(3) Uani 1 1 d U
H31B H 0.7856 -0.7537 0.6937 0.029 Uiso 1 1 calc R
C32B C 0.7665(8) -0.6301(8) 0.6651(6) 0.025(2) Uani 1 1 d U
C33B C 0.7728(8) -0.5598(8) 0.6086(6) 0.027(3) Uani 1 1 d U
H33B H 0.7610 -0.5087 0.6155 0.032 Uiso 1 1 calc R
C34B C 0.7967(7) -0.5655(7) 0.5420(6) 0.024(2) Uani 1 1 d U
C35B C 0.8182(6) -0.6450(7) 0.5370(6) 0.018(2) Uiso 1 1 d U
H35B H 0.8365 -0.6510 0.4932 0.021 Uiso 1 1 calc R
N41B N 0.7536(6) -0.3395(6) 0.4113(5) 0.022(2) Uani 1 1 d .
C41B C 0.7523(7) -0.4048(7) 0.4699(6) 0.022(2) Uani 1 1 d U
H41B H 0.7192 -0.3922 0.5062 0.026 Uiso 1 1 calc R
C42B C 0.8008(8) -0.4939(7) 0.4783(6) 0.023(2) Uani 1 1 d U
C43B C 0.8487(8) -0.5078(8) 0.4230(6) 0.027(3) Uani 1 1 d U
H43B H 0.8843 -0.5664 0.4281 0.033 Uiso 1 1 calc R
C44B C 0.8449(8) -0.4379(8) 0.3617(6) 0.026(2) Uani 1 1 d U
C45B C 0.7964(7) -0.3528(8) 0.3573(6) 0.022(2) Uani 1 1 d U
H45B H 0.7938 -0.3038 0.3155 0.027 Uiso 1 1 calc R
N51B N 0.9370(7) -0.5328(7) 0.2246(6) 0.035(3) Uani 1 1 d .
C51B C 0.8965(7) -0.5178(8) 0.2813(6) 0.025(3) Uani 1 1 d U
H51B H 0.8718 -0.5527 0.3082 0.030 Uiso 1 1 calc R
C52B C 0.8908(7) -0.4511(8) 0.3003(6) 0.023(2) Uani 1 1 d U
C53B C 0.9268(7) -0.4013(8) 0.2606(6) 0.027(2) Uani 1 1 d U
H53B H 0.9250 -0.3571 0.2733 0.033 Uiso 1 1 calc R
C54B C 0.9659(8) -0.4155(9) 0.2020(7) 0.033(3) Uani 1 1 d U
H54B H 0.9898 -0.3803 0.1737 0.039 Uiso 1 1 calc R
C55B C 0.9696(8) -0.4815(10) 0.1854(7) 0.037(3) Uani 1 1 d U
H55B H 0.9960 -0.4907 0.1451 0.044 Uiso 1 1 calc R
N1A N 0.7843(7) -1.1359(7) 0.9609(6) 0.036(3) Uani 1 1 d .
H1A1 H 0.7528 -1.1585 0.9894 0.043 Uiso 1 1 calc .
H1A2 H 0.7683 -1.1209 0.9124 0.043 Uiso 1 1 calc .
N2A N 0.8827(6) -1.1045(6) 1.0248(6) 0.029(2) Uani 1 1 d .
H2A1 H 0.9170 -1.0859 0.9969 0.035 Uiso 1 1 calc .
H2A2 H 0.8865 -1.1025 1.0696 0.035 Uiso 1 1 calc .
C1A C 0.8694(10) -1.2003(10) 0.9829(11) 0.056(4) Uani 1 1 d U
H1A3 H 0.8744 -1.2596 1.0014 0.067 Uiso 1 1 calc .
H1A4 H 0.8981 -1.1922 0.9393 0.067 Uiso 1 1 calc .
C2A C 0.9080(13) -1.1968(12) 1.0361(14) 0.105(10) Uani 1 1 d U
H2A3 H 0.9688 -1.2289 1.0373 0.126 Uiso 1 1 calc .
H2A4 H 0.8955 -1.2274 1.0846 0.126 Uiso 1 1 calc .
N1B N 0.2109(6) -0.7804(7) 0.5592(6) 0.030(2) Uani 1 1 d .
H1B1 H 0.1673 -0.7547 0.5816 0.035 Uiso 1 1 calc .
H1B2 H 0.1967 -0.7462 0.5091 0.035 Uiso 1 1 calc .
N2B N 0.3719(7) -0.9115(6) 0.6029(6) 0.032(2) Uani 1 1 d .
H2B1 H 0.4203 -0.9222 0.5832 0.038 Uiso 1 1 calc .
H2B2 H 0.3849 -0.9519 0.6514 0.038 Uiso 1 1 calc .
C1B C 0.2274(10) -0.8709(9) 0.5754(9) 0.046(4) Uani 1 1 d U
H1B3 H 0.1866 -0.8683 0.5434 0.056 Uiso 1 1 calc .
H1B4 H 0.2228 -0.9012 0.6275 0.056 Uiso 1 1 calc .
C2B C 0.3150(11) -0.9205(11) 0.5607(11) 0.064(5) Uani 1 1 d U
H2B3 H 0.3317 -0.9836 0.5770 0.077 Uiso 1 1 calc .
H2B4 H 0.3175 -0.8952 0.5072 0.077 Uiso 1 1 calc .
N1C N 0.8937(8) -0.9397(7) 0.5695(8) 0.053(4) Uani 1 1 d .
H1C1 H 0.8629 -0.9667 0.5923 0.064 Uiso 1 1 calc .
H1C2 H 0.8891 -0.9290 0.5204 0.064 Uiso 1 1 calc .
N2C N 0.9736(6) -0.8711(6) 0.6103(6) 0.031(3) Uani 1 1 d .
H2C1 H 0.9875 -0.8278 0.5844 0.037 Uiso 1 1 calc .
H2C2 H 0.9836 -0.8859 0.6598 0.037 Uiso 1 1 calc .
C1C C 0.9813(11) -0.9968(12) 0.6045(14) 0.095(8) Uani 1 1 d U
H1C3 H 0.9841 -1.0306 0.6578 0.114 Uiso 1 1 calc .
H1C4 H 1.0100 -1.0397 0.5826 0.114 Uiso 1 1 calc .
C2C C 1.0232(10) -0.9476(13) 0.5956(12) 0.076(6) Uani 1 1 d U
H2C3 H 1.0356 -0.9285 0.5446 0.091 Uiso 1 1 calc .
H2C4 H 1.0766 -0.9857 0.6298 0.091 Uiso 1 1 calc .
N1D N 0.6880(8) -0.4249(10) 0.8475(7) 0.057(4) Uani 1 1 d .
H1D1 H 0.7124 -0.4741 0.8916 0.068 Uiso 1 1 calc .
H1D2 H 0.7272 -0.4265 0.8166 0.068 Uiso 1 1 calc .
N2D N 0.5266(9) -0.3025(11) 0.8077(9) 0.075(5) Uani 1 1 d .
H2D1 H 0.5011 -0.2581 0.7614 0.089 Uiso 1 1 calc .
H2D2 H 0.4860 -0.3031 0.8367 0.089 Uiso 1 1 calc .
C1D C 0.650(2) -0.3392(17) 0.8598(12) 0.122(10) Uani 1 1 d U
H1D3 H 0.6594 -0.3566 0.9135 0.146 Uiso 1 1 calc .
H1D4 H 0.6827 -0.3085 0.8369 0.146 Uiso 1 1 calc .
C2D C 0.5785(17) -0.287(4) 0.837(4) 0.37(5) Uani 1 1 d U
H2D3 H 0.5761 -0.2322 0.7990 0.447 Uiso 1 1 calc .
H2D4 H 0.5539 -0.2726 0.8784 0.447 Uiso 1 1 calc .
N1E N 0.9667(9) -0.7413(8) 0.1918(7) 0.057(4) Uani 1 1 d .
H1E1 H 0.9341 -0.7638 0.2183 0.068 Uiso 1 1 calc .
H1E2 H 0.9533 -0.7265 0.1428 0.068 Uiso 1 1 calc .
N2E N 1.0698(8) -0.6990(9) 0.2357(6) 0.056(4) Uani 1 1 d .
H2E1 H 1.0922 -0.6654 0.2058 0.067 Uiso 1 1 calc .
H2E2 H 1.0818 -0.7087 0.2835 0.067 Uiso 1 1 calc .
C1E C 1.0521(16) -0.8055(18) 0.217(2) 0.174(19) Uani 1 1 d U
H1E3 H 1.0551 -0.8541 0.2631 0.209 Uiso 1 1 calc .
H1E4 H 1.0717 -0.8303 0.1800 0.209 Uiso 1 1 calc .
C2E C 1.1068(16) -0.7836(14) 0.230(2) 0.147(14) Uani 1 1 d U
H2E3 H 1.1412 -0.7814 0.1903 0.176 Uiso 1 1 calc .
H2E4 H 1.1442 -0.8306 0.2770 0.176 Uiso 1 1 calc .
C101 C 0.4633(10) -0.5777(11) 0.6473(10) 0.053(3) Uani 1 1 d U
C102 C 0.3873(11) -0.5706(13) 0.6582(11) 0.066(4) Uani 1 1 d U
H102 H 0.3449 -0.5385 0.6166 0.079 Uiso 1 1 calc R
C103 C 0.3693(13) -0.6077(12) 0.7262(12) 0.068(4) Uani 1 1 d U
H103 H 0.3161 -0.6036 0.7312 0.082 Uiso 1 1 calc R
C104 C 0.4306(12) -0.6528(11) 0.7898(11) 0.065(4) Uani 1 1 d U
H104 H 0.4186 -0.6776 0.8378 0.078 Uiso 1 1 calc R
C105 C 0.5087(13) -0.6597(12) 0.7796(11) 0.071(4) Uani 1 1 d U
H105 H 0.5501 -0.6893 0.8215 0.085 Uiso 1 1 calc R
C106 C 0.5277(11) -0.6240(11) 0.7092(10) 0.060(4) Uani 1 1 d U
H106 H 0.5814 -0.6302 0.7027 0.072 Uiso 1 1 calc R
C201 C 0.4829(9) -0.5372(10) 0.5711(9) 0.049(3) Uani 1 1 d U
C202 C 0.4404(10) -0.5268(11) 0.5095(9) 0.052(4) Uani 1 1 d U
H202 H 0.3995 -0.5449 0.5151 0.063 Uiso 1 1 calc R
C203 C 0.4587(10) -0.4899(11) 0.4400(10) 0.058(4) Uani 1 1 d U
H203 H 0.4296 -0.4831 0.3985 0.069 Uiso 1 1 calc R
N100 N 0.9159(9) 0.2653(8) 0.3995(6) 0.048(3) Uani 1 1 d .
O103 O 0.8431(6) 0.3231(7) 0.3845(5) 0.043(2) Uani 1 1 d .
O102 O 0.9463(11) 0.2103(13) 0.3761(13) 0.159(10) Uani 1 1 d .
O101 O 0.9650(8) 0.2660(9) 0.4410(7) 0.080(4) Uani 1 1 d .
N200 N 0.8211(8) -0.9388(8) 0.7790(6) 0.041(3) Uani 1 1 d .
O203 O 0.7573(6) -0.8710(6) 0.7631(5) 0.036(2) Uani 1 1 d .
O202 O 0.8342(8) -1.0102(7) 0.8256(7) 0.068(3) Uani 1 1 d .
O201 O 0.8806(10) -0.9429(12) 0.7435(10) 0.152(10) Uani 1 1 d .
N300 N -0.0268(8) -0.2656(9) 0.3623(8) 0.051(3) Uani 1 1 d .
O303 O -0.0244(8) -0.2668(10) 0.4254(6) 0.076(4) Uani 1 1 d .
O302 O -0.0833(8) -0.2725(9) 0.3405(8) 0.073(4) Uani 1 1 d .
O301 O 0.0232(8) -0.2530(9) 0.3243(7) 0.070(4) Uani 1 1 d .
N400 N 0.6449(7) -0.3158(7) 0.6041(6) 0.036(3) Uani 1 1 d .
O403 O 0.6239(6) -0.3594(6) 0.5854(5) 0.034(2) Uani 1 1 d .
O402 O 0.6494(8) -0.3284(7) 0.6708(5) 0.060(3) Uani 1 1 d .
O401 O 0.6578(8) -0.2577(8) 0.5584(6) 0.065(3) Uani 1 1 d .
N500 N 0.6324(13) -1.0867(11) 0.8220(9) 0.070(5) Uani 1 1 d .
O503 O 0.5767(9) -1.0452(9) 0.7691(7) 0.077(4) Uani 1 1 d .
O502 O 0.7039(10) -1.0946(9) 0.8138(7) 0.078(4) Uani 1 1 d .
O501 O 0.6189(10) -1.1220(9) 0.8871(7) 0.083(4) Uani 1 1 d .
N600 N 0.7354(7) -0.2674(8) 0.1319(7) 0.040(3) Uani 1 1 d .
O603 O 0.7031(8) -0.1885(8) 0.0846(7) 0.066(3) Uani 1 1 d .
O602 O 0.7754(8) -0.3275(8) 0.1128(6) 0.073(4) Uani 1 1 d .
O601 O 0.7275(7) -0.2809(8) 0.1959(6) 0.069(4) Uani 1 1 d .
N700 N 0.930(3) 0.395(2) 0.0007(19) 0.31(4) Uani 1 1 d .
O703 O 0.9787(14) 0.4193(16) 0.0181(14) 0.156(10) Uani 1 1 d .
O702 O 0.9202(10) 0.3205(10) 0.0332(8) 0.084(4) Uani 1 1 d .
O701 O 0.8935(19) 0.458(2) -0.0701(17) 0.208(13) Uani 1 1 d .
N800 N 0.4597(14) -0.280(2) 1.0009(12) 0.146(14) Uani 1 1 d .
O803 O 0.4510(9) -0.3477(12) 1.0363(8) 0.098(5) Uani 1 1 d .
O802 O 0.4255(13) -0.2379(18) 0.9357(12) 0.229(17) Uani 1 1 d .
O801 O 0.510(2) -0.2643(18) 1.0190(17) 0.221(16) Uani 1 1 d .
O1W O 0.8767(9) 0.6117(12) -0.0974(8) 0.110(6) Uani 1 1 d .
O2W O 0.2921(15) -0.8857(13) 0.8078(12) 0.163(10) Uani 1 1 d .
O3W O 0.1356(11) -0.8711(8) 0.8146(7) 0.102(6) Uani 1 1 d .
O4W O 0.0352(12) -0.1507(18) -0.0461(14) 0.165(10) Uani 1 1 d .
O5W O 0.4525(10) -1.0837(11) 0.8790(7) 0.091(5) Uani 1 1 d .
O6W O 0.5247(17) -0.1534(17) 0.6887(12) 0.183(11) Uani 1 1 d .
O7W O 0.2765(16) -0.7900(13) 0.3431(12) 0.164(10) Uani 1 1 d .
O8W O 0.2480(9) 0.2942(8) 0.0347(6) 0.067(4) Uani 1 1 d .
O9W O 0.0302(11) -0.0513(18) -0.1646(11) 0.156(9) Uani 1 1 d .
O10W O 0.5192(8) -0.9535(9) 0.5325(9) 0.085(4) Uani 1 1 d .
O12W O 0.019(3) -0.006(5) 0.055(3) 0.44(3) Uani 1 1 d .
O13W O 0.0456(11) -0.2721(18) 0.1931(12) 0.165(11) Uani 1 1 d .
O14W O 0.0668(12) -0.140(2) 0.0993(12) 0.26(2) Uani 1 1 d .
O15W O 0.3455(11) 0.0401(12) 0.3611(9) 0.109(5) Uani 1 1 d .
C301 C 1.1286(18) 0.185(2) 0.4063(14) 0.117(9) Uani 1 1 d U
C302 C 1.1037(18) 0.284(2) 0.3890(14) 0.122(9) Uani 1 1 d U
C401 C 0.3623(17) -1.0080(17) 0.7661(14) 0.099(8) Uani 1 1 d U
C402 C 0.3861(13) -1.0472(13) 0.7344(10) 0.069(5) Uani 1 1 d U
C501 C 0.2772(19) -0.111(2) -0.2601(17) 0.112(9) Uiso 1 1 d U
C502 C 0.256(2) -0.063(2) -0.261(2) 0.139(13) Uiso 1 1 d U
C601 C 0.2479(11) -0.4239(11) 1.0167(10) 0.054(4) Uiso 1 1 d U
C602 C 0.461(3) -0.521(3) 1.024(3) 0.205(18) Uiso 1 1 d U
C603 C 0.370(3) -0.362(4) 0.913(3) 0.25(2) Uiso 1 1 d U
C604 C 0.263(3) -0.243(3) 0.785(2) 0.184(16) Uiso 1 1 d U
C605 C 0.3686(18) -0.4623(19) 0.9996(15) 0.109(8) Uiso 1 1 d U
C606 C 0.2871(14) -0.4164(14) 0.9899(12) 0.075(6) Uiso 1 1 d U
C607 C 0.164(2) -0.198(2) 0.777(2) 0.142(12) Uiso 1 1 d U
C608 C 0.3665(17) -0.2675(18) 0.8588(16) 0.109(8) Uiso 1 1 d U
C609 C 0.178(2) -0.248(3) 0.864(2) 0.162(13) Uiso 1 1 d U
C610 C 0.2711(16) -0.3520(17) 0.9162(15) 0.100(7) Uiso 1 1 d U
C611 C 0.1394(14) -0.1802(14) 0.7325(13) 0.076(6) Uiso 1 1 d U
C700 C 0.1892(16) -0.1039(17) 0.5754(14) 0.090(7) Uiso 1 1 d U
C703 C 0.2595(16) -0.0969(16) 0.5657(15) 0.092(7) Uiso 1 1 d U
C704 C 0.265(2) -0.063(2) 0.498(2) 0.141(11) Uiso 1 1 d U
C705 C 0.355(4) -0.116(4) 0.554(3) 0.24(2) Uiso 1 1 d U
C706 C 0.1717(14) -0.1385(16) 0.5982(13) 0.079(6) Uiso 1 1 d U
C707 C 0.2059(13) 0.0180(14) 0.4208(12) 0.081(6) Uiso 1 1 d U
C708 C 0.452(2) -0.174(2) 0.615(2) 0.150(13) Uiso 1 1 d U
C709 C 0.4639(12) -0.1693(13) 0.5728(12) 0.064(5) Uiso 1 1 d U
C710 C 0.2282(14) -0.0013(15) 0.3276(13) 0.091(7) Uiso 1 1 d U
C711 C 0.3043(19) -0.133(2) 0.6215(18) 0.123(10) Uiso 1 1 d U
C801 C 0.1323(16) 0.0259(17) -0.2540(14) 0.080(7) Uiso 1 1 d U
C802 C 0.0977(17) 0.0333(17) -0.2440(14) 0.083(7) Uiso 1 1 d U
C901 C 1.1706(13) 0.4103(14) 0.2379(12) 0.075(5) Uiso 1 1 d U
C902 C 1.138(4) 0.392(4) 0.324(4) 0.30(3) Uiso 1 1 d U
C903 C 1.126(2) 0.405(3) 0.410(2) 0.165(14) Uiso 1 1 d U
C904 C 1.059(2) 0.409(2) 0.4593(19) 0.133(10) Uiso 1 1 d U
C905 C 1.029(2) 0.451(2) 0.505(2) 0.176(15) Uiso 1 1 d U
C906 C 1.163(3) 0.512(3) 0.241(3) 0.209(19) Uiso 1 1 d U
C907 C 1.1409(16) 0.5962(18) 0.1652(15) 0.106(8) Uiso 1 1 d U
C908 C 1.1522(13) 0.4948(14) 0.2996(13) 0.078(6) Uiso 1 1 d U

loop_
_atom_site_aniso_label
_atom_site_aniso_U_11
_atom_site_aniso_U_22
_atom_site_aniso_U_33
_atom_site_aniso_U_23
_atom_site_aniso_U_13
_atom_site_aniso_U_12
Pd1 0.0360(6) 0.0254(5) 0.0127(5) -0.0116(4) 0.0011(4) -0.0118(4)
Pd2 0.0280(5) 0.0227(5) 0.0148(4) -0.0125(4) 0.0042(4) -0.0127(4)
Pd3 0.0311(5) 0.0211(5) 0.0144(4) -0.0121(4) 0.0002(4) -0.0109(4)
Pd4 0.0384(6) 0.0376(6) 0.0205(5) -0.0258(4) 0.0090(4) -0.0194(5)
Pd5 0.0396(6) 0.0415(6) 0.0206(5) -0.0250(5) 0.0110(4) -0.0164(5)
N11A 0.040(6) 0.029(5) 0.010(5) -0.014(4) 0.006(4) -0.017(5)
C12A 0.043(7) 0.023(6) 0.013(5) -0.013(5) 0.005(4) -0.014(6)
C13A 0.040(7) 0.046(8) 0.016(5) -0.018(6) 0.005(4) -0.023(6)
C14A 0.042(7) 0.050(8) 0.017(5) -0.021(6) 0.014(5) -0.024(6)
C15A 0.043(7) 0.035(7) 0.015(6) -0.013(5) 0.008(5) -0.019(6)
N21A 0.010(5) 0.025(5) 0.021(5) -0.011(4) 0.000(4) -0.002(4)
C21A 0.032(6) 0.047(8) 0.011(6) -0.020(6) 0.009(4) -0.018(6)
C22A 0.039(7) 0.029(6) 0.015(5) -0.013(5) 0.008(4) -0.021(6)
C23A 0.040(7) 0.035(7) 0.012(4) -0.009(5) 0.002(4) -0.026(6)
C24A 0.034(6) 0.028(6) 0.016(5) -0.012(5) 0.006(4) -0.015(6)
C25A 0.025(6) 0.032(6) 0.010(5) -0.007(5) 0.002(4) -0.015(5)
N31A 0.021(5) 0.024(5) 0.009(4) -0.009(4) -0.002(4) -0.013(4)
C32A 0.030(6) 0.026(6) 0.012(4) -0.014(4) 0.007(4) -0.013(5)
C33A 0.028(6) 0.022(6) 0.015(5) -0.010(4) 0.002(4) -0.009(5)
C34A 0.033(6) 0.029(6) 0.020(5) -0.017(5) 0.010(4) -0.019(5)
C35A 0.034(6) 0.040(7) 0.013(6) -0.021(5) 0.009(4) -0.015(6)
N41A 0.032(6) 0.030(5) 0.004(4) -0.005(4) 0.000(4) -0.016(5)
C41A 0.033(6) 0.034(7) 0.022(6) -0.018(6) 0.010(5) -0.017(6)
C42A 0.023(6) 0.025(6) 0.018(5) -0.014(5) 0.005(4) -0.004(5)
C43A 0.026(6) 0.024(6) 0.015(5) -0.011(5) -0.003(4) -0.005(5)
C44A 0.040(6) 0.031(7) 0.018(5) -0.017(5) 0.011(5) -0.020(6)
C45A 0.035(7) 0.022(6) 0.014(6) -0.011(5) -0.002(5) -0.010(6)
N51A 0.047(7) 0.044(7) 0.016(5) -0.025(5) 0.012(5) -0.021(6)
C51A 0.040(6) 0.026(6) 0.008(5) -0.012(5) 0.007(4) -0.018(5)
C53A 0.047(7) 0.041(7) 0.014(5) -0.016(5) 0.007(5) -0.026(6)
C54A 0.054(7) 0.043(8) 0.013(6) -0.015(6) 0.008(5) -0.030(6)
C55A 0.053(7) 0.039(7) 0.021(6) -0.014(6) 0.014(5) -0.036(6)
N11B 0.036(6) 0.032(6) 0.015(5) -0.013(5) 0.008(4) -0.013(5)
C11B 0.032(7) 0.023(6) 0.015(6) -0.010(5) -0.002(5) -0.006(5)
C12B 0.033(7) 0.031(5) 0.014(4) -0.014(4) 0.008(5) -0.016(6)
C13B 0.066(9) 0.029(6) 0.013(5) -0.012(4) 0.002(6) -0.018(7)
C14B 0.119(14) 0.044(8) 0.013(5) -0.018(5) 0.007(8) -0.044(9)
C15B 0.114(14) 0.035(7) 0.011(6) -0.009(6) 0.006(7) -0.041(9)
N21B 0.031(6) 0.036(6) 0.007(4) -0.013(4) 0.005(4) -0.014(5)
C21B 0.036(7) 0.029(5) 0.010(5) -0.013(5) 0.003(5) -0.015(5)
C22B 0.035(7) 0.028(5) 0.010(4) -0.014(4) 0.005(4) -0.014(5)
C23B 0.037(7) 0.027(5) 0.013(5) -0.015(4) 0.004(5) -0.013(5)
C24B 0.039(7) 0.025(5) 0.012(4) -0.011(4) -0.001(5) -0.016(5)
C25B 0.046(8) 0.021(5) 0.003(5) -0.005(4) 0.003(5) -0.016(5)
N31B 0.051(7) 0.020(5) 0.012(5) -0.009(4) -0.004(4) -0.016(5)
C31B 0.040(7) 0.020(5) 0.017(6) -0.012(5) 0.015(5) -0.017(6)
C32B 0.039(7) 0.027(6) 0.020(5) -0.016(5) 0.007(5) -0.019(6)
C33B 0.044(8) 0.021(6) 0.020(5) -0.014(5) 0.010(5) -0.015(6)
C34B 0.036(7) 0.017(5) 0.017(5) -0.014(4) 0.007(5) -0.008(5)
N41B 0.037(6) 0.023(5) 0.011(5) -0.009(4) 0.006(4) -0.017(5)
C41B 0.032(7) 0.019(5) 0.017(6) -0.012(5) 0.013(5) -0.012(5)
C42B 0.041(7) 0.022(5) 0.015(5) -0.014(4) 0.004(5) -0.017(5)
C43B 0.038(7) 0.026(5) 0.022(5) -0.015(4) 0.009(5) -0.014(5)
C44B 0.033(7) 0.034(6) 0.020(5) -0.020(5) 0.013(5) -0.017(5)
C45B 0.032(7) 0.031(5) 0.011(5) -0.012(5) 0.005(5) -0.018(5)
N51B 0.057(8) 0.042(7) 0.018(5) -0.019(5) 0.006(5) -0.028(6)
C51B 0.031(7) 0.036(7) 0.022(6) -0.020(5) 0.014(5) -0.021(6)
C52B 0.025(6) 0.034(7) 0.026(6) -0.023(5) 0.012(5) -0.019(5)
C53B 0.032(7) 0.037(7) 0.021(6) -0.016(5) 0.006(5) -0.020(6)
C54B 0.042(8) 0.048(8) 0.020(6) -0.015(6) 0.013(5) -0.030(7)
C55B 0.037(8) 0.067(9) 0.021(7) -0.033(7) 0.009(6) -0.026(7)
N1A 0.050(7) 0.037(6) 0.021(6) -0.019(5) 0.009(5) -0.016(6)
N2A 0.032(6) 0.017(5) 0.031(6) -0.015(5) 0.000(5) -0.002(5)
C1A 0.055(11) 0.030(8) 0.091(13) -0.033(9) 0.007(9) -0.021(8)
C2A 0.078(14) 0.042(10) 0.15(2) -0.058(13) -0.066(14) 0.031(10)
N1B 0.032(6) 0.038(6) 0.031(6) -0.015(5) 0.003(5) -0.025(5)
N2B 0.042(7) 0.013(5) 0.034(6) -0.009(5) 0.004(5) -0.010(5)
C1B 0.058(9) 0.039(8) 0.056(10) -0.023(7) -0.002(7) -0.030(7)
C2B 0.067(10) 0.059(11) 0.099(15) -0.060(11) 0.011(10) -0.032(9)
N1C 0.053(8) 0.024(6) 0.072(9) -0.027(6) -0.017(7) -0.003(6)
N2C 0.023(6) 0.022(5) 0.048(7) -0.023(5) -0.013(5) -0.003(5)
C1C 0.050(11) 0.062(12) 0.18(2) -0.089(15) -0.038(12) 0.006(8)
C2C 0.035(9) 0.074(12) 0.121(17) -0.074(13) -0.012(9) 0.003(8)
N1D 0.048(8) 0.107(11) 0.048(8) -0.059(8) 0.003(6) -0.040(8)
N2D 0.047(9) 0.093(12) 0.102(13) -0.081(11) 0.025(8) -0.016(8)
C1D 0.24(3) 0.116(19) 0.071(15) -0.035(14) -0.040(18) -0.12(2)
C2D 0.063(15) 0.48(7) 0.97(13) -0.67(9) 0.19(3) -0.15(2)
N1E 0.089(11) 0.047(8) 0.048(8) -0.038(7) 0.023(7) -0.029(8)
N2E 0.045(8) 0.075(10) 0.026(7) -0.025(7) 0.004(5) -0.009(7)
C1E 0.075(16) 0.12(2) 0.31(4) -0.19(3) -0.07(2) 0.055(14)
C2E 0.083(17) 0.040(12) 0.28(4) -0.09(2) 0.00(2) 0.018(12)
C101 0.061(9) 0.052(9) 0.068(7) -0.043(7) 0.006(6) -0.028(8)
C102 0.059(9) 0.075(12) 0.081(9) -0.047(10) 0.005(8) -0.033(9)
C103 0.076(11) 0.056(11) 0.090(11) -0.042(10) 0.016(7) -0.036(9)
C104 0.088(11) 0.047(10) 0.080(10) -0.043(8) 0.019(8) -0.035(9)
C105 0.085(10) 0.052(11) 0.075(8) -0.028(9) -0.002(9) -0.031(10)
C106 0.061(9) 0.060(11) 0.073(8) -0.042(8) 0.003(7) -0.028(8)
C201 0.047(9) 0.040(8) 0.072(7) -0.037(7) -0.003(6) -0.016(7)
C202 0.044(9) 0.056(10) 0.065(7) -0.038(8) -0.002(7) -0.019(8)
C203 0.054(10) 0.063(11) 0.068(8) -0.040(9) -0.002(8) -0.026(9)
N100 0.067(9) 0.044(8) 0.024(6) -0.020(6) -0.001(6) -0.015(7)
O103 0.047(6) 0.048(6) 0.029(5) -0.018(5) 0.004(4) -0.019(5)
O102 0.104(14) 0.139(16) 0.26(3) -0.175(19) 0.004(14) -0.001(11)
O101 0.078(9) 0.103(10) 0.068(9) -0.062(8) 0.001(7) -0.029(8)
N200 0.058(8) 0.035(7) 0.018(6) -0.009(5) 0.014(5) -0.017(7)
O203 0.040(6) 0.037(5) 0.033(5) -0.019(4) 0.008(4) -0.017(5)
O202 0.103(10) 0.029(6) 0.057(7) -0.010(6) 0.017(7) -0.029(6)
O201 0.075(11) 0.105(13) 0.138(15) 0.027(11) 0.071(11) -0.013(10)
N300 0.046(8) 0.077(10) 0.062(9) -0.050(8) 0.025(7) -0.039(8)
O303 0.089(9) 0.140(12) 0.036(7) -0.033(7) 0.019(6) -0.086(9)
O302 0.086(9) 0.109(10) 0.100(10) -0.082(9) 0.039(8) -0.074(9)
O301 0.080(9) 0.118(11) 0.073(8) -0.076(8) 0.052(7) -0.069(8)
N400 0.049(7) 0.031(6) 0.023(6) -0.012(5) 0.001(5) -0.014(6)
O403 0.047(6) 0.041(5) 0.023(5) -0.023(4) 0.001(4) -0.020(5)
O402 0.097(9) 0.067(7) 0.027(6) -0.031(5) 0.010(5) -0.040(7)
O401 0.120(11) 0.085(9) 0.028(6) -0.026(6) 0.029(6) -0.079(8)
N500 0.099(14) 0.067(10) 0.061(11) -0.050(9) 0.005(10) -0.033(11)
O503 0.102(11) 0.071(9) 0.062(9) -0.034(7) 0.000(8) -0.038(8)
O502 0.115(12) 0.090(10) 0.045(7) -0.039(7) 0.004(8) -0.053(10)
O501 0.137(13) 0.086(10) 0.039(7) -0.019(7) 0.027(8) -0.071(10)
N600 0.041(7) 0.051(8) 0.037(7) -0.028(6) 0.006(5) -0.022(6)
O603 0.076(9) 0.045(7) 0.063(8) -0.019(6) 0.025(6) -0.022(6)
O602 0.103(10) 0.060(7) 0.050(7) -0.031(6) -0.010(7) -0.027(7)
O601 0.075(8) 0.077(9) 0.024(6) -0.016(6) -0.002(5) -0.018(7)
N700 0.38(6) 0.16(3) 0.13(3) -0.11(3) -0.15(4) 0.12(4)
O703 0.149(18) 0.19(2) 0.16(2) -0.084(18) -0.042(15) -0.089(17)
O702 0.102(11) 0.069(9) 0.077(10) -0.041(9) -0.004(8) -0.029(9)
O701 0.26(3) 0.21(3) 0.21(3) -0.09(2) -0.03(2) -0.14(3)
N800 0.074(15) 0.18(3) 0.063(14) 0.054(16) -0.008(11) -0.054(16)
O803 0.066(9) 0.119(13) 0.062(9) -0.004(9) 0.009(7) -0.037(9)
O802 0.123(17) 0.27(3) 0.116(17) 0.115(18) -0.054(13) -0.116(19)
O801 0.27(4) 0.13(2) 0.20(3) 0.039(18) -0.05(3) -0.12(3)
O1W 0.083(11) 0.160(16) 0.069(10) -0.045(10) 0.031(8) -0.051(11)
O2W 0.28(3) 0.157(17) 0.20(2) -0.150(18) 0.18(2) -0.18(2)
O3W 0.200(17) 0.062(8) 0.036(7) -0.010(6) -0.020(9) -0.061(10)
O4W 0.117(16) 0.26(3) 0.20(2) -0.16(2) 0.037(15) -0.098(18)
O5W 0.152(14) 0.143(13) 0.056(8) -0.075(9) 0.060(8) -0.108(12)
O6W 0.22(3) 0.18(2) 0.107(17) -0.044(16) -0.033(17) -0.08(2)
O7W 0.27(3) 0.129(16) 0.140(18) -0.056(14) -0.017(17) -0.131(18)
O8W 0.126(11) 0.068(8) 0.031(6) -0.020(6) 0.010(6) -0.063(8)
O9W 0.097(13) 0.30(3) 0.127(16) -0.146(19) 0.061(11) -0.102(17)
O10W 0.077(9) 0.064(8) 0.132(13) -0.058(9) 0.048(9) -0.037(8)
O12W 0.51(4) 0.85(7) 0.57(7) -0.66(7) 0.35(3) -0.515
O13W 0.104(13) 0.34(3) 0.21(2) -0.24(2) 0.073(13) -0.128(17)
O14W 0.068(13) 0.33(4) 0.112(17) 0.09(2) -0.011(11) -0.039(18)
O15W 0.123(14) 0.118(13) 0.088(12) -0.049(10) 0.030(10) -0.057(11)
C301 0.13(2) 0.15(2) 0.081(17) -0.046(18) 0.046(16) -0.08(2)
C302 0.13(2) 0.132(19) 0.072(16) -0.031(17) 0.017(15) -0.05(2)
C401 0.14(2) 0.114(19) 0.099(18) -0.068(15) 0.051(16) -0.093(19)
C402 0.100(15) 0.071(12) 0.041(10) -0.026(9) 0.002(9) -0.041(12)

loop_
_atom_type_symbol
_atom_type_description
_atom_type_scat_dispersion_real
_atom_type_scat_dispersion_imag
_atom_type_scat_source
C C 0.0033 0.0016 'International Tables Vol C Tables 4.2.6.8 and 6.1.1.4'
H H 0.0000 0.0000 'International Tables Vol C Tables 4.2.6.8 and 6.1.1.4'
N N 0.0061 0.0033 'International Tables Vol C Tables 4.2.6.8 and 6.1.1.4'
O O 0.0106 0.0060 'International Tables Vol C Tables 4.2.6.8 and 6.1.1.4'
Pd Pd -0.9988 1.0072 'International Tables Vol C Tables 4.2.6.8 and 6.1.1.4'

loop_
_geom_angle_atom_site_label_1
_geom_angle_atom_site_label_2
_geom_angle_atom_site_label_3
_geom_angle
_geom_angle_site_symmetry_1
_geom_angle_site_symmetry_3
N2A Pd1 N11B 92.2(4) . .
N2A Pd1 N11A 174.8(4) . .
N11B Pd1 N11A 91.6(4) . .
N2A Pd1 N1A 83.2(4) . .
N11B Pd1 N1A 174.9(4) . .
N11A Pd1 N1A 93.1(4) . .
N1B Pd2 N2B 84.3(4) . .
N1B Pd2 N21A 176.6(4) . .
N2B Pd2 N21A 92.4(4) . .
N1B Pd2 N41B 90.9(4) . 2_646
N2B Pd2 N41B 175.2(4) . 2_646
N21A Pd2 N41B 92.5(4) . 2_646
N31A Pd3 N31B 88.6(4) . .
N31A Pd3 N2C 175.7(4) . .
N31B Pd3 N2C 94.3(4) . .
N31A Pd3 N1C 92.8(4) . .
N31B Pd3 N1C 178.6(5) . .
N2C Pd3 N1C 84.3(4) . .
N2D Pd4 N21B 176.5(5) . .
N2D Pd4 N1D 83.6(6) . .
N21B Pd4 N1D 93.3(5) . .
N2D Pd4 N41A 93.0(5) . 2_646
N21B Pd4 N41A 90.1(4) . 2_646
N1D Pd4 N41A 176.4(5) . 2_646
N51A Pd5 N2E 177.0(4) . .
N51A Pd5 N51B 91.7(4) . .
N2E Pd5 N51B 90.6(5) . .
N51A Pd5 N1E 94.0(5) . .
N2E Pd5 N1E 83.7(6) . .
N51B Pd5 N1E 174.1(5) . .
C15A N11A C11A 119.1(10) . .
C15A N11A Pd1 118.8(8) . .
C11A N11A Pd1 122.2(8) . .
N11A C11A C12A 121.0(10) . .
C13A C12A C11A 118.9(10) . .
C13A C12A C22A 123.3(11) . .
C11A C12A C22A 117.7(10) . .
C12A C13A C14A 117.8(12) . .
C15A C14A C13A 120.0(11) . .
N11A C15A C14A 123.1(11) . .
C25A N21A C21A 120.8(10) . .
C25A N21A Pd2 121.0(7) . .
C21A N21A Pd2 118.2(8) . .
N21A C21A C22A 119.3(11) . .
C23A C22A C21A 118.2(10) . .
C23A C22A C12A 124.9(11) . .
C21A C22A C12A 116.9(10) . .
C22A C23A C24A 121.4(11) . .
C25A C24A C23A 117.7(11) . .
C25A C24A C32A 121.9(10) . .
C23A C24A C32A 120.4(11) . .
N21A C25A C24A 122.6(10) . .
C35A N31A C31A 117.7(10) . .
C35A N31A Pd3 118.2(8) . .
C31A N31A Pd3 124.1(7) . .
N31A C31A C32A 123.8(10) . .
C31A C32A C33A 117.4(11) . .
C31A C32A C24A 120.4(10) . .
C33A C32A C24A 122.2(10) . .
C34A C33A C32A 120.8(11) . .
C33A C34A C35A 115.6(10) . .
C33A C34A C42A 123.7(11) . .
C35A C34A C42A 120.7(10) . .
N31A C35A C34A 124.7(11) . .
C41A N41A C45A 119.4(10) . .
C41A N41A Pd4 120.8(8) . 2_646
C45A N41A Pd4 119.8(7) . 2_646
N41A C41A C42A 124.5(12) . .
C41A C42A C43A 115.7(11) . .
C41A C42A C34A 122.6(11) . .
C43A C42A C34A 121.6(10) . .
C44A C43A C42A 122.2(11) . .
C43A C44A C45A 115.9(11) . .
C43A C44A C52A 123.3(11) . .
C45A C44A C52A 120.9(10) . .
N41A C45A C44A 122.2(10) . .
C51A N51A C55A 116.9(11) . .
C51A N51A Pd5 123.8(8) . .
C55A N51A Pd5 119.1(9) . .
N51A C51A C52A 123.5(11) . .
C51A C52A C53A 119.0(11) . .
C51A C52A C44A 119.0(10) . .
C53A C52A C44A 122.0(10) . .
C54A C53A C52A 118.5(12) . .
C55A C54A C53A 118.9(12) . .
C54A C55A N51A 123.1(12) . .
C11B N11B C15B 117.7(11) . .
C11B N11B Pd1 120.1(7) . .
C15B N11B Pd1 122.2(9) . .
N11B C11B C12B 124.0(10) . .
C11B C12B C13B 117.3(11) . .
C11B C12B C22B 121.3(10) . .
C13B C12B C22B 121.3(10) . .
C14B C13B C12B 118.7(11) . .
C15B C14B C13B 118.6(12) . .
N11B C15B C14B 123.4(13) . .
C21B N21B C25B 118.4(10) . .
C21B N21B Pd4 121.6(7) . .
C25B N21B Pd4 120.0(8) . .
N21B C21B C22B 123.8(10) . .
C23B C22B C21B 117.7(11) . .
C23B C22B C12B 122.0(10) . .
C21B C22B C12B 120.3(10) . .
C22B C23B C24B 121.0(11) . .
C23B C24B C25B 117.8(10) . .
C23B C24B C32B 123.5(10) . .
C25B C24B C32B 118.7(10) . .
N21B C25B C24B 121.3(10) . .
C35B N31B C31B 119.6(9) . .
C35B N31B Pd3 119.1(7) . .
C31B N31B Pd3 121.2(8) . .
N31B C31B C32B 121.5(11) . .
C31B C32B C33B 119.0(10) . .
C31B C32B C24B 117.7(11) . .
C33B C32B C24B 123.3(10) . .
C34B C33B C32B 119.7(10) . .
C33B C34B C35B 117.3(11) . .
C33B C34B C42B 124.0(9) . .
C35B C34B C42B 118.8(9) . .
N31B C35B C34B 122.8(10) . .
C41B N41B C45B 122.7(10) . .
C41B N41B Pd2 118.8(7) . 2_646
C45B N41B Pd2 118.5(8) . 2_646
N41B C41B C42B 119.9(10) . .
C43B C42B C41B 117.1(11) . .
C43B C42B C34B 123.3(10) . .
C41B C42B C34B 119.5(10) . .
C44B C43B C42B 120.9(11) . .
C43B C44B C45B 118.8(10) . .
C43B C44B C52B 121.6(10) . .
C45B C44B C52B 119.6(11) . .
N41B C45B C44B 120.4(11) . .
C55B N51B C51B 119.2(10) . .
C55B N51B Pd5 123.0(8) . .
C51B N51B Pd5 117.7(9) . .
N51B C51B C52B 121.0(11) . .
C53B C52B C51B 118.6(10) . .
C53B C52B C44B 123.5(10) . .
C51B C52B C44B 117.9(11) . .
C52B C53B C54B 119.9(11) . .
C55B C54B C53B 119.3(12) . .
N51B C55B C54B 121.9(11) . .
C1A N1A Pd1 109.7(8) . .
C2A N2A Pd1 107.9(9) . .
C2A C1A N1A 113.6(14) . .
C1A C2A N2A 113.4(14) . .
C1B N1B Pd2 109.3(8) . .
C2B N2B Pd2 108.8(8) . .
N1B C1B C2B 107.2(12) . .
N2B C2B C1B 107.5(11) . .
C1C N1C Pd3 107.3(8) . .
C2C N2C Pd3 109.5(8) . .
C2C C1C N1C 112.2(16) . .
C1C C2C N2C 111.2(15) . .
C1D N1D Pd4 104.6(12) . .
C2D N2D Pd4 110.1(17) . .
C2D C1D N1D 118.3(17) . .
C1D C2D N2D 123(3) . .
C1E N1E Pd5 108.6(12) . .
C2E N2E Pd5 110.7(14) . .
C2E C1E N1E 121(2) . .
C1E C2E N2E 115(2) . .
C102 C101 C106 119.8(18) . .
C102 C101 C201 122.1(16) . .
C106 C101 C201 118.1(15) . .
C101 C102 C103 122.7(19) . .
C102 C103 C104 119.7(19) . .
C105 C104 C103 118(2) . .
C104 C105 C106 121.7(19) . .
C105 C106 C101 117.8(18) . .
C203 C201 C202 118.1(17) 2_646 .
C203 C201 C101 122.2(14) 2_646 .
C202 C201 C101 119.6(15) . .
C203 C202 C201 119.3(16) . .
C201 C203 C202 122.6(15) 2_646 .
O102 N100 O103 125.9(15) . .
O102 N100 O101 116.5(16) . .
O103 N100 O101 117.5(11) . .
O203 N200 O202 125.6(13) . .
O203 N200 O201 121.4(13) . .
O202 N200 O201 112.9(14) . .
O301 N300 O302 123.1(14) . .
O301 N300 O303 118.7(12) . .
O302 N300 O303 118.1(13) . .
O401 N400 O403 121.3(11) . .
O401 N400 O402 119.3(11) . .
O403 N400 O402 119.3(12) . .
O503 N500 O502 121.3(18) . .
O503 N500 O501 120(2) . .
O502 N500 O501 118.3(17) . .
O601 N600 O602 122.4(14) . .
O601 N600 O603 117.9(12) . .
O602 N600 O603 119.6(13) . .
O703 N700 O701 102(5) . .
O703 N700 O702 134(3) . .
O701 N700 O702 123(4) . .
O801 N800 O802 117(3) . .
O801 N800 O803 127(2) . .
O802 N800 O803 114(3) . .
C605 C602 C602 120(4) . 2_647
C608 C603 C610 112(3) . .
C608 C603 C605 163(4) . .
C610 C603 C605 68(2) . .
C606 C605 C602 171(3) . .
C606 C605 C603 89(2) . .
C602 C605 C603 98(3) . .
C601 C606 C605 134(3) . .
C601 C606 C610 125(3) . .
C605 C606 C610 100(2) . .
C611 C607 C609 153(5) . .
C611 C607 C604 114(4) . .
C609 C607 C604 85(3) . .
C607 C609 C610 123(3) . .
C606 C610 C603 97(3) . .
C606 C610 C609 131(2) . .
C603 C610 C609 122(3) . .
C706 C700 C703 143(4) . .
C711 C703 C704 135(3) . .
C711 C703 C700 112(3) . .
C704 C703 C700 112(3) . .
C711 C703 C705 67(3) . .
C704 C703 C705 68(3) . .
C700 C703 C705 164(3) . .
C703 C704 C707 138(3) . .
C703 C704 C705 66(3) . .
C707 C704 C705 147(3) . .
C711 C705 C703 42.2(19) . .
C711 C705 C704 87(3) . .
C703 C705 C704 45(2) . .
C711 C705 C709 119(4) . .
C703 C705 C709 158(4) . .
C704 C705 C709 152(4) . .
C711 C705 C708 93(3) . .
C703 C705 C708 135(4) . .
C704 C705 C708 179(4) . .
C709 C705 C708 27.2(15) . .
C704 C707 C710 117.1(18) . .
C709 C708 C705 74(4) . .
C708 C709 C705 79(4) . .
C703 C711 C705 71(3) . .
C902 C901 C906 85(3) . .
C901 C902 C903 153(5) . .
C901 C902 C908 76(3) . .
C903 C902 C908 78(3) . .
C904 C903 C902 131(4) . .
C905 C904 C903 131(4) . .
C904 C905 C905 136(5) . 2_766
C908 C906 C907 141(5) . .
C908 C906 C901 95(4) . .
C907 C906 C901 118(3) . .
C906 C908 C902 103(4) . .

loop_
_geom_bond_atom_site_label_1
_geom_bond_atom_site_label_2
_geom_bond_distance
_geom_bond_site_symmetry_2
Pd1 N2A 2.003(10) .
Pd1 N11B 2.026(10) .
Pd1 N11A 2.027(10) .
Pd1 N1A 2.037(10) .
Pd2 N1B 2.025(9) .
Pd2 N2B 2.031(9) .
Pd2 N21A 2.046(9) .
Pd2 N41B 2.049(9) 2_646
Pd3 N31A 2.013(8) .
Pd3 N31B 2.016(9) .
Pd3 N2C 2.016(10) .
Pd3 N1C 2.019(10) .
Pd4 N2D 2.007(13) .
Pd4 N21B 2.008(10) .
Pd4 N1D 2.021(11) .
Pd4 N41A 2.046(9) 2_646
Pd5 N51A 2.000(11) .
Pd5 N2E 2.010(13) .
Pd5 N51B 2.016(10) .
Pd5 N1E 2.022(11) .
N11A C15A 1.338(15) .
N11A C11A 1.364(14) .
C11A C12A 1.419(16) .
C12A C13A 1.404(17) .
C12A C22A 1.482(15) .
C13A C14A 1.406(16) .
C14A C15A 1.365(18) .
N21A C25A 1.336(14) .
N21A C21A 1.361(14) .
C21A C22A 1.432(16) .
C22A C23A 1.375(16) .
C23A C24A 1.390(15) .
C24A C25A 1.380(16) .
C24A C32A 1.487(16) .
N31A C35A 1.327(14) .
N31A C31A 1.333(14) .
C31A C32A 1.369(15) .
C32A C33A 1.397(15) .
C33A C34A 1.392(16) .
C34A C35A 1.396(16) .
C34A C42A 1.483(16) .
N41A C41A 1.309(14) .
N41A C45A 1.320(15) .
N41A Pd4 2.046(9) 2_646
C41A C42A 1.364(16) .
C42A C43A 1.382(17) .
C43A C44A 1.380(16) .
C44A C45A 1.401(17) .
C44A C52A 1.473(16) .
N51A C51A 1.363(16) .
N51A C55A 1.385(16) .
C51A C52A 1.368(15) .
C52A C53A 1.415(16) .
C53A C54A 1.410(18) .
C54A C55A 1.370(18) .
N11B C11B 1.319(15) .
N11B C15B 1.342(15) .
C11B C12B 1.394(16) .
C12B C13B 1.399(15) .
C12B C22B 1.462(16) .
C13B C14B 1.395(19) .
C14B C15B 1.366(19) .
N21B C21B 1.344(15) .
N21B C25B 1.375(14) .
C21B C22B 1.389(15) .
C22B C23B 1.386(15) .
C23B C24B 1.394(16) .
C24B C25B 1.416(15) .
C24B C32B 1.468(16) .
N31B C35B 1.338(14) .
N31B C31B 1.372(14) .
C31B C32B 1.380(15) .
C32B C33B 1.411(17) .
C33B C34B 1.407(15) .
C34B C35B 1.408(14) .
C34B C42B 1.473(16) .
N41B C41B 1.328(14) .
N41B C45B 1.335(14) .
N41B Pd2 2.049(9) 2_646
C41B C42B 1.428(15) .
C42B C43B 1.402(16) .
C43B C44B 1.373(17) .
C44B C45B 1.393(16) .
C44B C52B 1.485(15) .
N51B C55B 1.343(17) .
N51B C51B 1.369(15) .
C51B C52B 1.414(15) .
C52B C53B 1.374(17) .
C53B C54B 1.390(16) .
C54B C55B 1.387(18) .
N1A C1A 1.415(19) .
N2A C2A 1.50(2) .
C1A C2A 1.36(2) .
N1B C1B 1.485(16) .
N2B C2B 1.498(18) .
C1B C2B 1.52(2) .
N1C C1C 1.47(2) .
N2C C2C 1.440(18) .
C1C C2C 1.42(3) .
N1D C1D 1.55(3) .
N2D C2D 1.35(3) .
C1D C2D 1.20(4) .
N1E C1E 1.42(2) .
N2E C2E 1.46(2) .
C1E C2E 1.33(4) .
C101 C102 1.36(2) .
C101 C106 1.43(2) .
C101 C201 1.52(2) .
C102 C103 1.36(3) .
C103 C104 1.43(3) .
C104 C105 1.40(3) .
C105 C106 1.40(3) .
C201 C203 1.37(2) 2_646
C201 C202 1.40(2) .
C202 C203 1.39(2) .
C203 C201 1.37(2) 2_646
N100 O102 1.192(17) .
N100 O103 1.223(15) .
N100 O101 1.277(16) .
N200 O203 1.197(14) .
N200 O202 1.210(15) .
N200 O201 1.258(17) .
N300 O301 1.210(16) .
N300 O302 1.234(15) .
N300 O303 1.257(16) .
N400 O401 1.231(15) .
N400 O403 1.241(13) .
N400 O402 1.259(13) .
N500 O503 1.229(19) .
N500 O502 1.27(2) .
N500 O501 1.27(2) .
N600 O601 1.215(15) .
N600 O602 1.226(15) .
N600 O603 1.259(16) .
N700 O703 1.31(6) .
N700 O701 1.38(4) .
N700 O702 1.39(6) .
N800 O801 1.22(3) .
N800 O802 1.24(3) .
N800 O803 1.27(3) .
C301 C302 1.59(4) .
C401 C402 1.09(3) .
C501 C502 0.80(4) .
C601 C606 0.90(2) .
C602 C605 1.51(5) .
C602 C602 1.98(9) 2_647
C603 C608 1.65(6) .
C603 C610 1.74(6) .
C603 C605 2.00(6) .
C604 C607 1.61(5) .
C605 C606 1.32(3) .
C606 C610 1.42(3) .
C607 C611 0.87(4) .
C607 C609 1.58(5) .
C609 C610 1.82(4) .
C700 C706 0.83(3) .
C700 C703 1.36(3) .
C703 C711 1.17(3) .
C703 C704 1.28(4) .
C703 C705 1.65(6) .
C704 C707 1.63(4) .
C704 C705 1.67(6) .
C705 C711 1.61(6) .
C705 C709 1.76(6) .
C705 C708 1.80(6) .
C707 C710 2.02(3) .
C708 C709 0.84(4) .
C801 C802 0.62(3) .
C901 C902 1.75(7) .
C901 C906 1.89(5) .
C902 C903 1.82(7) .
C902 C908 1.94(7) .
C903 C904 1.54(5) .
C904 C905 1.37(4) .
C905 C905 1.57(7) 2_766
C906 C908 1.12(5) .
C906 C907 1.59(5) .
